data_7049099
loop_
_publ_author_name
'Bresien, Jonas'
'Goicoechea, Jose M.'
'Hinz, Alexander'
'Scharnh\"olz, Moritz T'
'Schulz, Axel'
'Suhrbier, Tim'
'Villinger, Alexander'

_publ_section_title
;
 Increasing steric demand through flexible bulk - primary phosphanes with
 2,6-bis(benzhydryl)phenyl backbones.
;
_journal_issue 11
_journal_name_full 'Dalton transactions (Cambridge, England : 2003)'
_journal_page_first 3786
_journal_page_last 3794
_journal_paper_doi 10.1039/c9dt00399a
_journal_volume 48
_journal_year 2019
_chemical_formula_moiety 'C33 H29 P'
_chemical_formula_sum 'C33 H29 P'
_chemical_formula_weight 456.53
_chemical_name_systematic
;
 PH2[2,6-{CH(C6H4tBu)2}-4-Me-C6H2
;
_space_group_crystal_system orthorhombic
_space_group_IT_number 60
_space_group_name_Hall '-P 2n 2ab'
_space_group_name_H-M_alt 'P b c n'
_symmetry_space_group_name_Hall '-P 2n 2ab'
_symmetry_space_group_name_H-M 'P b c n'
_atom_sites_solution_hydrogens mixed
_audit_creation_method SHELXL-2014/5
_audit_update_record
;
2019-01-28 deposited with the CCDC.    2019-02-20 downloaded from the CCDC.
;
_cell_angle_alpha 90
_cell_angle_beta 90
_cell_angle_gamma 90
_cell_formula_units_Z 8
_cell_length_a 34.4941(10)
_cell_length_b 8.2825(2)
_cell_length_c 17.2074(5)
_cell_measurement_reflns_used 4776
_cell_measurement_temperature 150(2)
_cell_measurement_theta_max 76.2230
_cell_measurement_theta_min 5.0720
_cell_volume 4916.1(2)
_computing_cell_refinement 'CrysAlisPro 1.171.38.43b (Rigaku OD, 2015)'
_computing_data_collection 'CrysAlisPro 1.171.38.43b (Rigaku OD, 2015)'
_computing_data_reduction 'CrysAlisPro 1.171.38.43b (Rigaku OD, 2015)'
_computing_structure_refinement 'SHELXL-2013 (Sheldrick, 2013)'
_computing_structure_solution 'SHELXS-97 (Sheldrick, 1990)'
_diffrn_ambient_temperature 150(2)
_diffrn_detector_area_resol_mean 10.4102
_diffrn_measured_fraction_theta_full 1.000
_diffrn_measured_fraction_theta_max 0.992
_diffrn_measurement_device_type 'SuperNova, Dual, Cu at zero, Atlas'
_diffrn_measurement_method '\w scans'
_diffrn_radiation_monochromator mirror
_diffrn_radiation_source 'SuperNova (Cu) X-ray Source'
_diffrn_radiation_type CuK\a
_diffrn_radiation_wavelength 1.54184
_diffrn_reflns_av_R_equivalents 0.0335
_diffrn_reflns_av_unetI/netI 0.0318
_diffrn_reflns_Laue_measured_fraction_full 1.000
_diffrn_reflns_Laue_measured_fraction_max 0.992
_diffrn_reflns_limit_h_max 43
_diffrn_reflns_limit_h_min -39
_diffrn_reflns_limit_k_max 10
_diffrn_reflns_limit_k_min -8
_diffrn_reflns_limit_l_max 15
_diffrn_reflns_limit_l_min -21
_diffrn_reflns_number 16224
_diffrn_reflns_point_group_measured_fraction_full 1.000
_diffrn_reflns_point_group_measured_fraction_max 0.992
_diffrn_reflns_theta_full 67.684
_diffrn_reflns_theta_max 76.384
_diffrn_reflns_theta_min 5.129
_exptl_absorpt_coefficient_mu 1.117
_exptl_absorpt_correction_T_max 1.00000
_exptl_absorpt_correction_T_min 0.94784
_exptl_absorpt_correction_type multi-scan
_exptl_absorpt_process_details
;
CrysAlisPro 1.171.38.43b (Rigaku Oxford Diffraction, 2015)
Empirical absorption correction using spherical harmonics,
 implemented in SCALE3 ABSPACK scaling algorithm.
;
_exptl_crystal_colour colourless
_exptl_crystal_density_diffrn 1.234
_exptl_crystal_description block
_exptl_crystal_F_000 1936
_exptl_crystal_size_max 0.160
_exptl_crystal_size_mid 0.060
_exptl_crystal_size_min 0.030
_refine_diff_density_max 0.193
_refine_diff_density_min -0.185
_refine_diff_density_rms 0.039
_refine_ls_extinction_method none
_refine_ls_goodness_of_fit_ref 1.032
_refine_ls_hydrogen_treatment mixed
_refine_ls_matrix_type full
_refine_ls_number_parameters 317
_refine_ls_number_reflns 5118
_refine_ls_number_restraints 0
_refine_ls_restrained_S_all 1.032
_refine_ls_R_factor_all 0.0477
_refine_ls_R_factor_gt 0.0337
_refine_ls_shift/su_max 0.001
_refine_ls_shift/su_mean 0.000
_refine_ls_structure_factor_coef Fsqd
_refine_ls_weighting_details 'w=1/[\s^2^(Fo^2^)+(0.0351P)^2^+0.9037P] where P=(Fo^2^+2Fc^2^)/3'
_refine_ls_weighting_scheme calc
_refine_ls_wR_factor_gt 0.0759
_refine_ls_wR_factor_ref 0.0829
_reflns_Friedel_coverage 0.000
_reflns_number_gt 4099
_reflns_number_total 5118
_reflns_threshold_expression 'I > 2\s(I)'
_cod_data_source_file c9dt00399a2.cif
_cod_data_source_block MS520B
_cod_depositor_comments 'Adding full bibliography for 7049097--7049105.cif.'
_cod_database_code 7049099
_shelx_shelxl_version_number 2014/5
_shelx_space_group_comment
;
The symmetry employed for this shelxl refinement is uniquely defined
by the following loop, which should always be used as a source of
symmetry information in preference to the above space-group names.
They are only intended as comments.
;
_shelx_estimated_absorpt_t_min 0.841
_shelx_estimated_absorpt_t_max 0.967
_shelxl_version_number 2013-4

loop_
_space_group_symop_operation_xyz
'x, y, z'
'-x+1/2, -y+1/2, z+1/2'
'-x, y, -z+1/2'
'x+1/2, -y+1/2, -z'
'-x, -y, -z'
'x-1/2, y-1/2, -z-1/2'
'x, -y, z-1/2'
'-x-1/2, y-1/2, z'

loop_
_atom_site_label
_atom_site_type_symbol
_atom_site_fract_x
_atom_site_fract_y
_atom_site_fract_z
_atom_site_U_iso_or_equiv
_atom_site_adp_type
_atom_site_occupancy
_atom_site_site_symmetry_order
_atom_site_calc_flag
_atom_site_refinement_flags_posn
_atom_site_refinement_flags_adp
_atom_site_refinement_flags_occupancy
_atom_site_disorder_assembly
_atom_site_disorder_group
P1 P 0.43753(2) 0.19047(4) 0.52654(2) 0.02178(8) Uani 1 1 d . . . . .
H1 H 0.4493(5) 0.334(2) 0.5354(10) 0.034(5) Uiso 1 1 d . . . . .
H2 H 0.4227(6) 0.217(2) 0.4578(12) 0.046(6) Uiso 1 1 d . . . . .
C1 C 0.39174(4) 0.20800(14) 0.58231(7) 0.0187(2) Uani 1 1 d . . . . .
C2 C 0.39183(4) 0.27997(14) 0.65677(7) 0.0188(2) Uani 1 1 d . . . . .
C3 C 0.35705(4) 0.29329(15) 0.69732(7) 0.0211(2) Uani 1 1 d . . . . .
H3 H 0.3571 0.3425 0.7472 0.025 Uiso 1 1 calc R U . . .
C4 C 0.32222(4) 0.23649(15) 0.66690(8) 0.0219(3) Uani 1 1 d . . . . .
C5 C 0.32317(4) 0.15685(16) 0.59591(8) 0.0219(3) Uani 1 1 d . . . . .
H5 H 0.2998 0.1132 0.5756 0.026 Uiso 1 1 calc R U . . .
C6 C 0.35734(4) 0.13907(15) 0.55364(7) 0.0198(2) Uani 1 1 d . . . . .
C7 C 0.28462(4) 0.2536(2) 0.71095(9) 0.0333(3) Uani 1 1 d . . . . .
H7A H 0.2649 0.3012 0.6769 0.050 Uiso 0.41(2) 1 calc R U P A 1
H7B H 0.2886 0.3237 0.7561 0.050 Uiso 0.41(2) 1 calc R U P A 1
H7C H 0.2759 0.1470 0.7284 0.050 Uiso 0.41(2) 1 calc R U P A 1
H7D H 0.2882 0.2161 0.7645 0.050 Uiso 0.59(2) 1 calc R U P A 2
H7E H 0.2645 0.1886 0.6856 0.050 Uiso 0.59(2) 1 calc R U P A 2
H7F H 0.2767 0.3672 0.7113 0.050 Uiso 0.59(2) 1 calc R U P A 2
C8 C 0.43019(4) 0.33480(15) 0.69307(7) 0.0199(2) Uani 1 1 d . . . . .
H8 H 0.4507 0.2634 0.6704 0.024 Uiso 1 1 calc R U . . .
C9 C 0.44219(4) 0.50739(15) 0.67337(7) 0.0199(2) Uani 1 1 d . . . . .
C10 C 0.48121(4) 0.53867(17) 0.65712(8) 0.0243(3) Uani 1 1 d . . . . .
H10 H 0.4990 0.4514 0.6529 0.029 Uiso 1 1 calc R U . . .
C11 C 0.49424(4) 0.69568(18) 0.64710(8) 0.0290(3) Uani 1 1 d . . . . .
H11 H 0.5208 0.7154 0.6360 0.035 Uiso 1 1 calc R U . . .
C12 C 0.46873(4) 0.82346(17) 0.65323(8) 0.0292(3) Uani 1 1 d . . . . .
H12 H 0.4778 0.9311 0.6472 0.035 Uiso 1 1 calc R U . . .
C13 C 0.42991(4) 0.79433(17) 0.66814(9) 0.0283(3) Uani 1 1 d . . . . .
H13 H 0.4123 0.8821 0.6720 0.034 Uiso 1 1 calc R U . . .
C14 C 0.41661(4) 0.63628(16) 0.67754(8) 0.0245(3) Uani 1 1 d . . . . .
H14 H 0.3899 0.6169 0.6869 0.029 Uiso 1 1 calc R U . . .
C15 C 0.43181(3) 0.30851(15) 0.78102(7) 0.0206(2) Uani 1 1 d . . . . .
C16 C 0.41624(4) 0.41750(16) 0.83406(8) 0.0249(3) Uani 1 1 d . . . . .
H16 H 0.4033 0.5114 0.8158 0.030 Uiso 1 1 calc R U . . .
C17 C 0.41939(4) 0.39037(18) 0.91368(8) 0.0299(3) Uani 1 1 d . . . . .
H17 H 0.4081 0.4644 0.9493 0.036 Uiso 1 1 calc R U . . .
C18 C 0.43890(4) 0.2558(2) 0.94117(8) 0.0323(3) Uani 1 1 d . . . . .
H18 H 0.4417 0.2389 0.9955 0.039 Uiso 1 1 calc R U . . .
C19 C 0.45429(4) 0.14671(19) 0.88914(9) 0.0312(3) Uani 1 1 d . . . . .
H19 H 0.4675 0.0539 0.9077 0.037 Uiso 1 1 calc R U . . .
C20 C 0.45051(4) 0.17188(16) 0.80949(8) 0.0247(3) Uani 1 1 d . . . . .
H20 H 0.4608 0.0949 0.7742 0.030 Uiso 1 1 calc R U . . .
C21 C 0.35670(4) 0.04046(15) 0.47829(7) 0.0206(2) Uani 1 1 d . . . . .
H21 H 0.3838 0.0017 0.4694 0.025 Uiso 1 1 calc R U . . .
C22 C 0.33157(4) -0.11017(15) 0.48924(7) 0.0203(2) Uani 1 1 d . . . . .
C23 C 0.34549(4) -0.23187(17) 0.53786(8) 0.0255(3) Uani 1 1 d . . . . .
H23 H 0.3704 -0.2208 0.5608 0.031 Uiso 1 1 calc R U . . .
C24 C 0.32368(5) -0.36866(17) 0.55328(8) 0.0287(3) Uani 1 1 d . . . . .
H24 H 0.3336 -0.4502 0.5866 0.034 Uiso 1 1 calc R U . . .
C25 C 0.28728(4) -0.38632(17) 0.52009(9) 0.0300(3) Uani 1 1 d . . . . .
H25 H 0.2721 -0.4792 0.5311 0.036 Uiso 1 1 calc R U . . .
C26 C 0.27331(4) -0.26792(17) 0.47094(9) 0.0306(3) Uani 1 1 d . . . . .
H26 H 0.2485 -0.2801 0.4477 0.037 Uiso 1 1 calc R U . . .
C27 C 0.29541(4) -0.13054(16) 0.45521(8) 0.0253(3) Uani 1 1 d . . . . .
H27 H 0.2856 -0.0504 0.4209 0.030 Uiso 1 1 calc R U . . .
C28 C 0.34535(4) 0.13747(16) 0.40674(8) 0.0219(3) Uani 1 1 d . . . . .
C29 C 0.34883(5) 0.06615(18) 0.33337(8) 0.0305(3) Uani 1 1 d . . . . .
H29 H 0.3600 -0.0383 0.3288 0.037 Uiso 1 1 calc R U . . .
C30 C 0.33622(5) 0.1462(2) 0.26733(8) 0.0346(3) Uani 1 1 d . . . . .
H30 H 0.3383 0.0956 0.2180 0.042 Uiso 1 1 calc R U . . .
C31 C 0.32053(4) 0.3002(2) 0.27309(9) 0.0332(3) Uani 1 1 d . . . . .
H31 H 0.3115 0.3543 0.2279 0.040 Uiso 1 1 calc R U . . .
C32 C 0.31815(5) 0.37414(18) 0.34483(9) 0.0328(3) Uani 1 1 d . . . . .
H32 H 0.3080 0.4804 0.3489 0.039 Uiso 1 1 calc R U . . .
C33 C 0.33059(4) 0.29304(17) 0.41119(8) 0.0259(3) Uani 1 1 d . . . . .
H33 H 0.3289 0.3451 0.4603 0.031 Uiso 1 1 calc R U . . .

loop_
_atom_site_aniso_label
_atom_site_aniso_U_11
_atom_site_aniso_U_22
_atom_site_aniso_U_33
_atom_site_aniso_U_23
_atom_site_aniso_U_13
_atom_site_aniso_U_12
P1 0.02029(15) 0.02380(16) 0.02125(15) -0.00342(12) 0.00167(12) -0.00019(12)
C1 0.0194(5) 0.0157(5) 0.0208(6) 0.0024(5) 0.0000(5) -0.0001(4)
C2 0.0203(6) 0.0156(5) 0.0204(6) 0.0019(5) -0.0021(5) -0.0005(4)
C3 0.0245(6) 0.0193(6) 0.0194(6) -0.0015(5) -0.0004(5) -0.0006(5)
C4 0.0207(6) 0.0206(6) 0.0245(6) -0.0003(5) 0.0024(5) -0.0001(5)
C5 0.0194(6) 0.0214(6) 0.0249(6) -0.0014(5) -0.0027(5) -0.0017(5)
C6 0.0215(6) 0.0175(5) 0.0203(6) 0.0004(5) -0.0024(5) -0.0003(5)
C7 0.0222(6) 0.0418(8) 0.0358(8) -0.0118(7) 0.0058(6) -0.0036(6)
C8 0.0191(6) 0.0198(6) 0.0208(6) -0.0016(5) -0.0010(5) 0.0002(5)
C9 0.0216(6) 0.0217(6) 0.0163(5) 0.0002(5) -0.0031(5) -0.0024(5)
C10 0.0224(6) 0.0271(6) 0.0235(6) 0.0002(5) -0.0003(5) -0.0008(5)
C11 0.0252(6) 0.0348(7) 0.0270(7) 0.0026(6) 0.0009(5) -0.0092(6)
C12 0.0363(8) 0.0241(6) 0.0272(7) 0.0033(5) -0.0032(6) -0.0095(6)
C13 0.0312(7) 0.0218(6) 0.0319(7) 0.0012(6) -0.0049(6) 0.0009(5)
C14 0.0218(6) 0.0248(6) 0.0268(6) 0.0015(5) -0.0034(5) -0.0013(5)
C15 0.0180(5) 0.0227(6) 0.0210(6) 0.0004(5) -0.0024(5) -0.0038(5)
C16 0.0260(6) 0.0241(6) 0.0245(6) -0.0004(5) -0.0021(5) -0.0003(5)
C17 0.0331(7) 0.0327(7) 0.0238(6) -0.0050(6) 0.0008(6) -0.0049(6)
C18 0.0292(7) 0.0461(8) 0.0216(6) 0.0072(6) -0.0023(6) -0.0070(6)
C19 0.0267(7) 0.0344(7) 0.0325(7) 0.0133(6) -0.0009(6) 0.0012(6)
C20 0.0224(6) 0.0238(6) 0.0278(6) 0.0038(5) 0.0006(5) -0.0003(5)
C21 0.0194(6) 0.0203(6) 0.0222(6) -0.0033(5) -0.0011(5) -0.0007(5)
C22 0.0214(6) 0.0172(5) 0.0222(6) -0.0056(5) 0.0006(5) 0.0008(5)
C23 0.0268(6) 0.0254(6) 0.0244(6) -0.0017(5) -0.0034(5) -0.0011(5)
C24 0.0367(7) 0.0220(6) 0.0275(7) 0.0009(5) 0.0003(6) 0.0004(6)
C25 0.0300(7) 0.0213(6) 0.0388(8) -0.0035(6) 0.0061(6) -0.0049(5)
C26 0.0220(6) 0.0260(7) 0.0437(8) -0.0048(6) -0.0025(6) -0.0017(5)
C27 0.0235(6) 0.0206(6) 0.0319(7) -0.0023(5) -0.0038(5) 0.0017(5)
C28 0.0201(6) 0.0226(6) 0.0230(6) -0.0007(5) 0.0001(5) -0.0044(5)
C29 0.0386(8) 0.0274(7) 0.0256(7) -0.0041(6) 0.0018(6) -0.0025(6)
C30 0.0436(8) 0.0393(8) 0.0208(6) -0.0022(6) 0.0006(6) -0.0100(7)
C31 0.0329(7) 0.0419(8) 0.0246(7) 0.0103(6) -0.0021(6) -0.0055(6)
C32 0.0345(8) 0.0303(7) 0.0336(7) 0.0087(6) 0.0021(6) 0.0030(6)
C33 0.0294(7) 0.0257(6) 0.0226(6) 0.0004(5) 0.0021(5) 0.0001(5)

loop_
_atom_type_symbol
_atom_type_description
_atom_type_scat_dispersion_real
_atom_type_scat_dispersion_imag
_atom_type_scat_source
C C 0.0181 0.0091 'International Tables Vol C Tables 4.2.6.8 and 6.1.1.4'
H H 0.0000 0.0000 'International Tables Vol C Tables 4.2.6.8 and 6.1.1.4'
P P 0.2955 0.4335 'International Tables Vol C Tables 4.2.6.8 and 6.1.1.4'

loop_
_geom_angle_atom_site_label_1
_geom_angle_atom_site_label_2
_geom_angle_atom_site_label_3
_geom_angle
C1 P1 H1 97.9(8)
C1 P1 H2 97.0(9)
H1 P1 H2 94.4(12)
C6 C1 C2 119.42(11)
C6 C1 P1 120.37(9)
C2 C1 P1 120.04(9)
C3 C2 C1 119.08(11)
C3 C2 C8 121.09(11)
C1 C2 C8 119.77(11)
C2 C3 C4 121.89(12)
C2 C3 H3 119.1
C4 C3 H3 119.1
C5 C4 C3 118.08(12)
C5 C4 C7 120.46(12)
C3 C4 C7 121.40(12)
C4 C5 C6 121.99(12)
C4 C5 H5 119.0
C6 C5 H5 119.0
C5 C6 C1 119.20(11)
C5 C6 C21 119.07(11)
C1 C6 C21 121.70(11)
C4 C7 H7A 109.5
C4 C7 H7B 109.5
H7A C7 H7B 109.5
C4 C7 H7C 109.5
H7A C7 H7C 109.5
H7B C7 H7C 109.5
C4 C7 H7D 109.5
C4 C7 H7E 109.5
H7D C7 H7E 109.5
C4 C7 H7F 109.5
H7D C7 H7F 109.5
H7E C7 H7F 109.5
C9 C8 C15 110.06(10)
C9 C8 C2 114.92(10)
C15 C8 C2 113.12(10)
C9 C8 H8 106.0
C15 C8 H8 106.0
C2 C8 H8 106.0
C14 C9 C10 118.68(12)
C14 C9 C8 122.47(12)
C10 C9 C8 118.61(11)
C11 C10 C9 120.70(13)
C11 C10 H10 119.7
C9 C10 H10 119.7
C12 C11 C10 120.18(13)
C12 C11 H11 119.9
C10 C11 H11 119.9
C11 C12 C13 119.81(13)
C11 C12 H12 120.1
C13 C12 H12 120.1
C12 C13 C14 120.17(13)
C12 C13 H13 119.9
C14 C13 H13 119.9
C9 C14 C13 120.43(13)
C9 C14 H14 119.8
C13 C14 H14 119.8
C16 C15 C20 118.40(12)
C16 C15 C8 122.85(12)
C20 C15 C8 118.74(12)
C15 C16 C17 120.70(13)
C15 C16 H16 119.7
C17 C16 H16 119.7
C18 C17 C16 120.24(14)
C18 C17 H17 119.9
C16 C17 H17 119.9
C19 C18 C17 119.52(13)
C19 C18 H18 120.2
C17 C18 H18 120.2
C18 C19 C20 120.34(14)
C18 C19 H19 119.8
C20 C19 H19 119.8
C15 C20 C19 120.77(13)
C15 C20 H20 119.6
C19 C20 H20 119.6
C28 C21 C22 112.60(10)
C28 C21 C6 114.01(10)
C22 C21 C6 109.78(10)
C28 C21 H21 106.7
C22 C21 H21 106.7
C6 C21 H21 106.7
C27 C22 C23 118.33(12)
C27 C22 C21 123.77(12)
C23 C22 C21 117.88(11)
C24 C23 C22 121.23(13)
C24 C23 H23 119.4
C22 C23 H23 119.4
C23 C24 C25 119.93(13)
C23 C24 H24 120.0
C25 C24 H24 120.0
C26 C25 C24 119.54(13)
C26 C25 H25 120.2
C24 C25 H25 120.2
C25 C26 C27 120.43(13)
C25 C26 H26 119.8
C27 C26 H26 119.8
C22 C27 C26 120.52(13)
C22 C27 H27 119.7
C26 C27 H27 119.7
C33 C28 C29 118.25(13)
C33 C28 C21 122.70(12)
C29 C28 C21 119.03(12)
C30 C29 C28 120.75(14)
C30 C29 H29 119.6
C28 C29 H29 119.6
C29 C30 C31 120.19(14)
C29 C30 H30 119.9
C31 C30 H30 119.9
C32 C31 C30 119.65(14)
C32 C31 H31 120.2
C30 C31 H31 120.2
C31 C32 C33 120.04(14)
C31 C32 H32 120.0
C33 C32 H32 120.0
C28 C33 C32 121.05(13)
C28 C33 H33 119.5
C32 C33 H33 119.5

loop_
_geom_bond_atom_site_label_1
_geom_bond_atom_site_label_2
_geom_bond_distance
P1 C1 1.8538(13)
P1 H1 1.266(18)
P1 H2 1.31(2)
C1 C6 1.4063(17)
C1 C2 1.4131(17)
C2 C3 1.3923(18)
C2 C8 1.5320(17)
C3 C4 1.3925(18)
C3 H3 0.9500
C4 C5 1.3886(18)
C4 C7 1.5087(18)
C5 C6 1.3928(18)
C5 H5 0.9500
C6 C21 1.5325(17)
C7 H7A 0.9800
C7 H7B 0.9800
C7 H7C 0.9800
C7 H7D 0.9800
C7 H7E 0.9800
C7 H7F 0.9800
C8 C9 1.5263(17)
C8 C15 1.5301(17)
C8 H8 1.0000
C9 C14 1.3869(18)
C9 C10 1.3987(18)
C10 C11 1.3867(19)
C10 H10 0.9500
C11 C12 1.380(2)
C11 H11 0.9500
C12 C13 1.384(2)
C12 H12 0.9500
C13 C14 1.3965(19)
C13 H13 0.9500
C14 H14 0.9500
C15 C16 1.3915(19)
C15 C20 1.3916(18)
C16 C17 1.393(2)
C16 H16 0.9500
C17 C18 1.385(2)
C17 H17 0.9500
C18 C19 1.378(2)
C18 H18 0.9500
C19 C20 1.392(2)
C19 H19 0.9500
C20 H20 0.9500
C21 C28 1.5214(18)
C21 C22 1.5308(17)
C21 H21 1.0000
C22 C27 1.3882(18)
C22 C23 1.3953(19)
C23 C24 1.386(2)
C23 H23 0.9500
C24 C25 1.387(2)
C24 H24 0.9500
C25 C26 1.382(2)
C25 H25 0.9500
C26 C27 1.396(2)
C26 H26 0.9500
C27 H27 0.9500
C28 C33 1.3875(19)
C28 C29 1.3991(19)
C29 C30 1.385(2)
C29 H29 0.9500
C30 C31 1.389(2)
C30 H30 0.9500
C31 C32 1.381(2)
C31 H31 0.9500
C32 C33 1.393(2)
C32 H32 0.9500
C33 H33 0.9500

loop_
_geom_torsion_atom_site_label_1
_geom_torsion_atom_site_label_2
_geom_torsion_atom_site_label_3
_geom_torsion_atom_site_label_4
_geom_torsion
C6 C1 C2 C3 -5.45(18)
P1 C1 C2 C3 179.39(9)
C6 C1 C2 C8 171.76(11)
P1 C1 C2 C8 -3.40(16)
C1 C2 C3 C4 0.56(19)
C8 C2 C3 C4 -176.62(11)
C2 C3 C4 C5 3.55(19)
C2 C3 C4 C7 -179.18(13)
C3 C4 C5 C6 -2.8(2)
C7 C4 C5 C6 179.89(13)
C4 C5 C6 C1 -2.03(19)
C4 C5 C6 C21 176.14(12)
C2 C1 C6 C5 6.17(18)
P1 C1 C6 C5 -178.69(9)
C2 C1 C6 C21 -171.95(11)
P1 C1 C6 C21 3.19(17)
C3 C2 C8 C9 -93.93(14)
C1 C2 C8 C9 88.91(14)
C3 C2 C8 C15 33.63(16)
C1 C2 C8 C15 -143.53(11)
C15 C8 C9 C14 -82.56(15)
C2 C8 C9 C14 46.53(17)
C15 C8 C9 C10 91.72(14)
C2 C8 C9 C10 -139.19(12)
C14 C9 C10 C11 1.4(2)
C8 C9 C10 C11 -173.07(12)
C9 C10 C11 C12 0.1(2)
C10 C11 C12 C13 -1.1(2)
C11 C12 C13 C14 0.5(2)
C10 C9 C14 C13 -2.0(2)
C8 C9 C14 C13 172.24(12)
C12 C13 C14 C9 1.1(2)
C9 C8 C15 C16 46.49(16)
C2 C8 C15 C16 -83.57(15)
C9 C8 C15 C20 -131.81(12)
C2 C8 C15 C20 98.12(13)
C20 C15 C16 C17 0.1(2)
C8 C15 C16 C17 -178.22(13)
C15 C16 C17 C18 1.5(2)
C16 C17 C18 C19 -1.8(2)
C17 C18 C19 C20 0.5(2)
C16 C15 C20 C19 -1.4(2)
C8 C15 C20 C19 176.99(13)
C18 C19 C20 C15 1.1(2)
C5 C6 C21 C28 86.50(14)
C1 C6 C21 C28 -95.37(14)
C5 C6 C21 C22 -40.89(16)
C1 C6 C21 C22 137.23(12)
C28 C21 C22 C27 -19.81(18)
C6 C21 C22 C27 108.37(14)
C28 C21 C22 C23 161.90(12)
C6 C21 C22 C23 -69.92(14)
C27 C22 C23 C24 -1.2(2)
C21 C22 C23 C24 177.20(12)
C22 C23 C24 C25 0.0(2)
C23 C24 C25 C26 0.9(2)
C24 C25 C26 C27 -0.6(2)
C23 C22 C27 C26 1.5(2)
C21 C22 C27 C26 -176.82(13)
C25 C26 C27 C22 -0.6(2)
C22 C21 C28 C33 115.52(13)
C6 C21 C28 C33 -10.41(18)
C22 C21 C28 C29 -62.64(16)
C6 C21 C28 C29 171.43(12)
C33 C28 C29 C30 -2.9(2)
C21 C28 C29 C30 175.38(13)
C28 C29 C30 C31 1.2(2)
C29 C30 C31 C32 1.1(2)
C30 C31 C32 C33 -1.5(2)
C29 C28 C33 C32 2.4(2)
C21 C28 C33 C32 -175.74(13)
C31 C32 C33 C28 -0.3(2)
